data_4334888
loop_
_publ_author_name
'Fabrice Pointillart'
'Boris Le Guennic'
'Thomas Cauchy'
'St\'ephane Golhen'
'Olivier Cador'
'Olivier Maury'
'Lahc\`ene Ouahab'

_publ_section_title
;
 A Series of Tetrathiafulvalene-Based Lanthanide Complexes Displaying
 Either Single Molecule Magnet or Luminescence-Direct Magnetic and
 Photo-Physical Correlations in the Ytterbium Analogue
;
_journal_name_full 'Inorganic Chemistry'
_journal_page_first 5978
_journal_page_last 5990
_journal_paper_doi 10.1021/ic400253m
_journal_volume 52
_journal_year 2013
_chemical_formula_sum 'C70 H42 F36 N4 O16 S16 Tb2'
_chemical_formula_weight 2709.88
_chemical_name_systematic
;
 ?
;
_space_group_IT_number 14
_symmetry_cell_setting monoclinic
_symmetry_space_group_name_Hall '-P 2yn'
_symmetry_space_group_name_H-M 'P 1 21/n 1'
_atom_sites_solution_hydrogens geom
_atom_sites_solution_primary direct
_atom_sites_solution_secondary difmap
_audit_creation_method SHELXL-97
_cell_angle_alpha 90.00
_cell_angle_beta 101.5144(12)
_cell_angle_gamma 90.00
_cell_formula_units_Z 2
_cell_length_a 11.9756(2)
_cell_length_b 31.2646(8)
_cell_length_c 13.7018(3)
_cell_measurement_reflns_used 9431
_cell_measurement_temperature 293(2)
_cell_measurement_theta_max 26.022
_cell_measurement_theta_min 0.998
_cell_volume 5026.88(19)
_computing_cell_refinement 'HKL Scalepack (Otwinowski & Minor 1997)'
_computing_data_collection 'Collect (Bruker AXS BV, 1997-2004)'
_computing_data_reduction 'HKL Denzo and Scalepack (Otwinowski & Minor 1997)'
_computing_structure_refinement 'SHELXL-97 (Sheldrick, 1997)'
_computing_structure_solution 'SIR97 (Altomare al, 1999)'
_diffrn_ambient_temperature 293(2)
_diffrn_detector_area_resol_mean 9
_diffrn_measured_fraction_theta_full 0.994
_diffrn_measured_fraction_theta_max 0.994
_diffrn_measurement_device_type KappaCCD
_diffrn_measurement_method CCD
_diffrn_radiation_monochromator graphite
_diffrn_radiation_source 'fine-focus sealed tube'
_diffrn_radiation_type MoK\a
_diffrn_radiation_wavelength 0.71073
_diffrn_reflns_av_R_equivalents 0.0366
_diffrn_reflns_av_sigmaI/netI 0.0577
_diffrn_reflns_limit_h_max 14
_diffrn_reflns_limit_h_min -14
_diffrn_reflns_limit_k_max 38
_diffrn_reflns_limit_k_min -35
_diffrn_reflns_limit_l_max 16
_diffrn_reflns_limit_l_min -16
_diffrn_reflns_number 17596
_diffrn_reflns_theta_full 26.01
_diffrn_reflns_theta_max 26.01
_diffrn_reflns_theta_min 1.65
_exptl_absorpt_coefficient_mu 1.854
_exptl_crystal_colour orange
_exptl_crystal_density_diffrn 1.790
_exptl_crystal_description block
_exptl_crystal_F_000 2656
_exptl_crystal_size_max 0.22
_exptl_crystal_size_mid 0.20
_exptl_crystal_size_min 0.14
_refine_diff_density_max 1.284
_refine_diff_density_min -1.103
_refine_diff_density_rms 0.234
_refine_ls_extinction_method none
_refine_ls_goodness_of_fit_ref 1.043
_refine_ls_hydrogen_treatment constr
_refine_ls_matrix_type full
_refine_ls_number_parameters 762
_refine_ls_number_reflns 9837
_refine_ls_number_restraints 120
_refine_ls_restrained_S_all 1.039
_refine_ls_R_factor_all 0.1023
_refine_ls_R_factor_gt 0.0545
_refine_ls_shift/su_max 0.015
_refine_ls_shift/su_mean 0.001
_refine_ls_structure_factor_coef Fsqd
_refine_ls_weighting_details 'calc w=1/[\s^2^(Fo^2^)+(0.1045P)^2^+0.5687P] where P=(Fo^2^+2Fc^2^)/3'
_refine_ls_weighting_scheme calc
_refine_ls_wR_factor_gt 0.1431
_refine_ls_wR_factor_ref 0.1810
_reflns_number_gt 6281
_reflns_number_total 9837
_reflns_threshold_expression >2sigma(I)
_cod_data_source_file ic400253m_si_002_4.cif
_cod_data_source_block new6
_cod_database_code 4334888

loop_
_symmetry_equiv_pos_as_xyz
'x, y, z'
'-x+1/2, y+1/2, -z+1/2'
'-x, -y, -z'
'x-1/2, -y-1/2, z-1/2'

loop_
_atom_site_label
_atom_site_type_symbol
_atom_site_fract_x
_atom_site_fract_y
_atom_site_fract_z
_atom_site_U_iso_or_equiv
_atom_site_adp_type
_atom_site_occupancy
_atom_site_symmetry_multiplicity
_atom_site_calc_flag
_atom_site_refinement_flags
_atom_site_disorder_assembly
_atom_site_disorder_group
C1 C 1.6785(17) -0.0713(6) 0.4809(13) 0.245(10) Uani 1 1 d . . .
H1A H 1.7011 -0.0917 0.4361 0.368 Uiso 1 1 calc R . .
H1B H 1.5969 -0.0700 0.4696 0.368 Uiso 1 1 calc R . .
H1C H 1.7080 -0.0799 0.5483 0.368 Uiso 1 1 calc R . .
C2 C 1.6194(9) 0.1115(4) 0.4067(8) 0.128(4) Uani 1 1 d . . .
H2A H 1.5634 0.0915 0.3739 0.192 Uiso 1 1 calc R . .
H2B H 1.6410 0.1303 0.3582 0.192 Uiso 1 1 calc R . .
H2C H 1.5879 0.1280 0.4538 0.192 Uiso 1 1 calc R . .
C3 C 1.6822(7) 0.0518(3) 0.5512(7) 0.091(2) Uani 1 1 d . . .
C4 C 1.6802(6) 0.0094(3) 0.5501(7) 0.093(3) Uani 1 1 d . . .
C5 C 1.5858(6) 0.0287(3) 0.6964(6) 0.082(2) Uani 1 1 d . . .
C6 C 1.5239(6) 0.0273(2) 0.7680(6) 0.075(2) Uani 1 1 d . . .
C7 C 1.3794(6) 0.0430(3) 0.8822(5) 0.0700(19) Uani 1 1 d . . .
C8 C 1.3878(5) 0.0003(3) 0.8799(5) 0.0710(19) Uani 1 1 d . . .
C9 C 1.2667(6) 0.1212(2) 0.8985(5) 0.0680(18) Uani 1 1 d . . .
H9A H 1.2399 0.1397 0.9460 0.082 Uiso 1 1 calc R . .
H9B H 1.3379 0.1330 0.8871 0.082 Uiso 1 1 calc R . .
C10 C 1.1831(6) 0.1223(2) 0.8045(5) 0.0649(17) Uani 1 1 d . . .
C11 C 1.2108(8) 0.1341(3) 0.7135(6) 0.089(3) Uani 1 1 d . . .
H11 H 1.2864 0.1399 0.7112 0.107 Uiso 1 1 calc R . .
C12 C 1.1296(9) 0.1375(3) 0.6280(7) 0.104(3) Uani 1 1 d . . .
H12 H 1.1491 0.1453 0.5681 0.125 Uiso 1 1 calc R . .
C13 C 1.0189(9) 0.1290(4) 0.6333(6) 0.104(3) Uani 1 1 d . . .
H13 H 0.9627 0.1312 0.5758 0.125 Uiso 1 1 calc R . .
C14 C 0.9885(7) 0.1176(3) 0.7203(5) 0.083(2) Uani 1 1 d . . .
H14 H 0.9128 0.1117 0.7220 0.100 Uiso 1 1 calc R . .
C15 C 1.2148(9) -0.0599(3) 0.8405(6) 0.103(3) Uani 1 1 d . . .
H15A H 1.2420 -0.0566 0.7789 0.124 Uiso 1 1 calc R . .
H15B H 1.2089 -0.0903 0.8531 0.124 Uiso 1 1 calc R . .
C16 C 1.1018(8) -0.0399(3) 0.8306(6) 0.087(2) Uani 1 1 d . . .
C17 C 1.0516(13) -0.0121(4) 0.7554(9) 0.138(5) Uani 1 1 d . . .
H17 H 1.0881 -0.0054 0.7035 0.166 Uiso 1 1 calc R . .
C18 C 0.9472(18) 0.0054(5) 0.7589(14) 0.170(8) Uani 1 1 d . . .
H18 H 0.9127 0.0241 0.7089 0.203 Uiso 1 1 calc R . .
C19 C 0.8939(13) -0.0042(5) 0.8348(15) 0.156(6) Uani 1 1 d . . .
H19 H 0.8243 0.0084 0.8377 0.187 Uiso 1 1 calc R . .
C20 C 0.9407(8) -0.0315(3) 0.9043(8) 0.105(3) Uani 1 1 d . . .
H20 H 0.9032 -0.0389 0.9551 0.126 Uiso 1 1 calc R . .
C21 C 0.9608(9) 0.1592(4) 1.3373(8) 0.134(5) Uani 1 1 d D . .
F21A F 0.8585(12) 0.1505(11) 1.3269(19) 0.130(11) Uani 0.41(3) 1 d PD A 1
F21B F 0.974(4) 0.1984(7) 1.350(3) 0.29(3) Uani 0.41(3) 1 d PD A 1
F21C F 1.015(2) 0.1391(16) 1.410(2) 0.38(5) Uani 0.41(3) 1 d PD A 1
F21D F 1.0126(16) 0.1833(6) 1.4058(9) 0.154(8) Uani 0.59(3) 1 d PD A 2
F21E F 0.950(3) 0.1234(5) 1.3759(15) 0.26(2) Uani 0.59(3) 1 d PD A 2
F21F F 0.8633(15) 0.1751(11) 1.3103(14) 0.31(3) Uani 0.59(3) 1 d PD A 2
C22 C 1.0178(7) 0.1524(3) 1.2460(5) 0.077(2) Uani 1 1 d . A .
C23 C 1.1360(7) 0.1559(3) 1.2590(6) 0.084(2) Uani 1 1 d . . .
H23 H 1.1785 0.1645 1.3202 0.101 Uiso 1 1 calc R A .
C24 C 1.1893(6) 0.1468(2) 1.1830(6) 0.0669(19) Uani 1 1 d . A .
C25 C 1.3186(8) 0.1472(4) 1.2053(7) 0.097(3) Uani 1 1 d . . .
C26 C 0.5853(8) 0.1761(4) 1.0207(8) 0.122(4) Uani 1 1 d D . .
F26A F 0.580(3) 0.1477(10) 1.085(3) 0.21(2) Uani 0.51(5) 1 d PD B 1
F26B F 0.4873(14) 0.1800(13) 0.9675(19) 0.197(18) Uani 0.51(5) 1 d PD B 1
F26C F 0.607(3) 0.2108(10) 1.067(3) 0.225(19) Uani 0.51(5) 1 d PD B 1
F26D F 0.511(2) 0.2024(12) 0.978(3) 0.26(3) Uani 0.49(5) 1 d PD B 2
F26E F 0.613(2) 0.1878(13) 1.1100(17) 0.24(2) Uani 0.49(5) 1 d PD B 2
F26F F 0.534(3) 0.1408(6) 1.023(3) 0.141(12) Uani 0.49(5) 1 d PD B 2
C27 C 0.6841(7) 0.1712(3) 0.9665(7) 0.091(3) Uani 1 1 d . A .
C28 C 0.6756(7) 0.1927(4) 0.8741(8) 0.106(3) Uani 1 1 d . . .
H28 H 0.6129 0.2100 0.8503 0.127 Uiso 1 1 calc R B .
C29 C 0.7608(8) 0.1880(3) 0.8186(6) 0.094(3) Uani 1 1 d . A .
C30 C 0.7463(11) 0.2090(5) 0.7137(9) 0.122(4) Uani 1 1 d . . .
C31 C 0.8772(8) 0.2880(3) 1.0557(7) 0.103(3) Uani 1 1 d D . .
F31A F 0.854(6) 0.2804(10) 1.139(2) 0.18(2) Uani 0.45(7) 1 d PD C 1
F31B F 0.783(3) 0.294(2) 0.996(4) 0.20(2) Uani 0.45(7) 1 d PD C 1
F31C F 0.926(4) 0.3239(8) 1.062(5) 0.175(19) Uani 0.45(7) 1 d PD C 1
F31D F 0.890(4) 0.3247(6) 1.021(3) 0.21(2) Uani 0.55(7) 1 d PD C 2
F31E F 0.908(4) 0.2904(14) 1.1485(12) 0.20(2) Uani 0.55(7) 1 d PD C 2
F31F F 0.7703(13) 0.2816(13) 1.037(4) 0.22(2) Uani 0.55(7) 1 d PD C 2
C32 C 0.9440(6) 0.2517(3) 1.0167(6) 0.076(2) Uani 1 1 d . A .
C33 C 1.0158(7) 0.2630(3) 0.9534(6) 0.084(2) Uani 1 1 d . . .
H33 H 1.0207 0.2916 0.9360 0.101 Uiso 1 1 calc R C .
C34 C 1.0807(7) 0.2330(3) 0.9152(6) 0.080(2) Uani 1 1 d . A .
C35 C 1.1679(9) 0.2481(3) 0.8567(9) 0.122(4) Uani 1 1 d D . .
F35A F 1.171(4) 0.2251(6) 0.7844(18) 0.31(3) Uani 0.60(4) 1 d PD C 1
F35B F 1.2641(14) 0.2477(13) 0.914(2) 0.31(3) Uani 0.60(4) 1 d PD C 1
F35C F 1.151(2) 0.2858(4) 0.8244(19) 0.180(10) Uani 0.60(4) 1 d PD C 1
F35D F 1.197(3) 0.2861(6) 0.877(4) 0.31(4) Uani 0.40(4) 1 d PD C 2
F35E F 1.117(2) 0.2465(14) 0.7681(14) 0.25(4) Uani 0.40(4) 1 d PD C 2
F35F F 1.2565(15) 0.2265(7) 0.864(2) 0.117(11) Uani 0.40(4) 1 d PD C 2
N1 N 1.0711(5) 0.11475(18) 0.8055(4) 0.0632(14) Uani 1 1 d . . .
N2 N 1.0429(6) -0.0484(2) 0.9016(5) 0.0791(17) Uani 1 1 d . . .
O1 O 1.0410(4) 0.10349(16) 0.8892(3) 0.0666(12) Uani 1 1 d . . .
O2 O 1.0880(4) -0.07414(17) 0.9744(4) 0.0763(13) Uani 1 1 d . . .
O3 O 0.9498(4) 0.14259(17) 1.1697(4) 0.0762(15) Uani 1 1 d . . .
O4 O 1.1449(4) 0.13682(16) 1.0959(3) 0.0689(13) Uani 1 1 d . . .
O5 O 0.7616(4) 0.14835(18) 1.0066(4) 0.0839(16) Uani 1 1 d . . .
O6 O 0.8537(4) 0.16756(19) 0.8414(4) 0.0817(15) Uani 1 1 d . . .
O7 O 0.9250(4) 0.21562(18) 1.0444(4) 0.0762(13) Uani 1 1 d . . .
O8 O 1.0798(4) 0.19323(17) 0.9291(4) 0.0728(13) Uani 1 1 d . . .
F4 F 1.3650(5) 0.1633(4) 1.2876(6) 0.191(4) Uani 1 1 d . A .
F5 F 1.3559(5) 0.1708(3) 1.1399(6) 0.163(3) Uani 1 1 d . A .
F6 F 1.3610(5) 0.1107(3) 1.1948(7) 0.179(4) Uani 1 1 d . A .
F10 F 0.8370(10) 0.2296(4) 0.7025(7) 0.223(5) Uani 1 1 d . B .
F11 F 0.6720(9) 0.2375(3) 0.6959(6) 0.212(4) Uani 1 1 d . B .
F12 F 0.7320(10) 0.1817(3) 0.6463(5) 0.202(4) Uani 1 1 d . B .
S1 S 1.7312(3) -0.02199(13) 0.4604(3) 0.1443(12) Uani 1 1 d . . .
S2 S 1.7399(2) 0.08355(11) 0.4694(2) 0.1175(9) Uani 1 1 d . . .
S3 S 1.6358(2) 0.07684(8) 0.6521(2) 0.1123(9) Uani 1 1 d . . .
S4 S 1.6328(2) -0.01742(8) 0.6467(2) 0.1032(7) Uani 1 1 d . . .
S5 S 1.49166(18) -0.02108(7) 0.81978(17) 0.0822(6) Uani 1 1 d . . .
S6 S 1.47269(17) 0.07264(7) 0.82230(17) 0.0824(6) Uani 1 1 d . . .
S7 S 1.29473(19) 0.06904(8) 0.95379(16) 0.0907(7) Uani 1 1 d . . .
S8 S 1.3185(2) -0.03485(8) 0.94520(15) 0.0892(6) Uani 1 1 d . . .
Tb1 Tb 0.95806(2) 0.144815(11) 0.99674(2) 0.05685(15) Uani 1 1 d . . .

loop_
_atom_site_aniso_label
_atom_site_aniso_U_11
_atom_site_aniso_U_22
_atom_site_aniso_U_33
_atom_site_aniso_U_23
_atom_site_aniso_U_13
_atom_site_aniso_U_12
C1 0.30(2) 0.21(2) 0.25(2) -0.124(17) 0.131(18) -0.028(17)
C2 0.127(8) 0.110(9) 0.151(10) 0.023(7) 0.037(7) 0.009(7)
C3 0.078(5) 0.096(7) 0.110(6) 0.015(5) 0.047(5) -0.009(5)
C4 0.077(5) 0.103(8) 0.109(7) 0.007(5) 0.040(5) 0.000(5)
C5 0.073(5) 0.077(6) 0.108(6) 0.004(5) 0.044(5) 0.001(4)
C6 0.062(4) 0.071(5) 0.099(5) 0.001(4) 0.030(4) -0.004(3)
C7 0.060(4) 0.085(6) 0.068(4) 0.014(4) 0.021(3) 0.004(4)
C8 0.070(4) 0.073(6) 0.071(4) 0.002(4) 0.016(3) -0.003(4)
C9 0.063(4) 0.080(5) 0.064(4) -0.006(4) 0.020(3) 0.005(4)
C10 0.065(4) 0.063(5) 0.071(4) -0.006(4) 0.024(4) 0.003(3)
C11 0.079(5) 0.125(8) 0.072(5) 0.007(5) 0.034(4) -0.011(5)
C12 0.106(7) 0.150(10) 0.063(5) 0.022(5) 0.033(5) -0.004(6)
C13 0.097(7) 0.163(10) 0.053(4) 0.012(5) 0.018(5) 0.005(6)
C14 0.073(5) 0.112(7) 0.066(5) -0.009(4) 0.018(4) -0.005(4)
C15 0.153(9) 0.090(7) 0.086(5) -0.012(5) 0.071(6) -0.053(6)
C16 0.112(7) 0.079(6) 0.070(5) 0.003(4) 0.014(5) -0.027(5)
C17 0.172(12) 0.119(10) 0.108(8) 0.025(7) -0.008(9) -0.059(9)
C18 0.187(16) 0.113(11) 0.166(15) 0.036(10) -0.067(13) -0.021(11)
C19 0.139(11) 0.109(11) 0.192(16) -0.013(10) -0.035(12) 0.014(9)
C20 0.095(6) 0.097(8) 0.119(7) -0.015(6) 0.012(6) 0.012(6)
C21 0.115(11) 0.218(17) 0.071(7) -0.029(9) 0.025(7) -0.037(11)
F21A 0.098(17) 0.19(2) 0.119(18) 0.025(13) 0.071(13) -0.027(13)
F21B 0.34(6) 0.40(6) 0.21(4) -0.19(4) 0.22(4) -0.22(5)
F21C 0.18(3) 0.87(14) 0.11(2) 0.22(5) 0.081(19) 0.23(6)
F21D 0.196(14) 0.231(18) 0.046(8) -0.049(10) 0.052(8) 0.005(13)
F21E 0.39(5) 0.28(3) 0.15(2) -0.02(2) 0.17(3) -0.17(4)
F21F 0.14(2) 0.68(8) 0.107(12) -0.08(3) 0.030(13) 0.18(3)
C22 0.089(6) 0.096(6) 0.050(4) 0.006(4) 0.025(4) 0.000(4)
C23 0.069(5) 0.127(8) 0.057(4) -0.008(4) 0.013(4) 0.002(4)
C24 0.058(4) 0.073(5) 0.069(5) 0.003(4) 0.011(4) 0.003(3)
C25 0.070(5) 0.151(10) 0.072(5) -0.022(6) 0.016(5) 0.011(6)
C26 0.066(7) 0.133(12) 0.174(13) -0.046(11) 0.043(8) -0.003(8)
F26A 0.14(3) 0.24(4) 0.29(5) 0.05(3) 0.15(3) 0.04(2)
F26B 0.042(9) 0.28(5) 0.26(3) -0.05(3) 0.002(13) -0.020(15)
F26C 0.15(2) 0.23(3) 0.34(4) -0.14(3) 0.17(3) -0.082(19)
F26D 0.12(3) 0.24(4) 0.49(6) 0.13(3) 0.18(4) 0.10(2)
F26E 0.122(16) 0.41(6) 0.21(2) -0.21(4) 0.083(18) -0.10(3)
F26F 0.108(18) 0.15(2) 0.18(2) -0.051(16) 0.068(16) -0.021(13)
C27 0.051(4) 0.103(7) 0.115(7) -0.015(6) 0.010(5) 0.001(4)
C28 0.064(5) 0.127(9) 0.120(8) -0.003(7) 0.001(5) 0.026(5)
C29 0.098(6) 0.087(6) 0.085(6) -0.012(5) -0.011(5) 0.008(5)
C30 0.119(8) 0.129(10) 0.099(8) 0.024(8) -0.025(7) 0.014(8)
C31 0.108(9) 0.088(9) 0.122(9) -0.032(7) 0.040(8) 0.010(6)
F31A 0.29(5) 0.107(17) 0.19(3) 0.020(19) 0.19(4) 0.06(2)
F31B 0.13(3) 0.23(5) 0.22(3) -0.04(3) -0.02(2) 0.09(3)
F31C 0.21(2) 0.09(2) 0.27(5) -0.05(2) 0.15(3) -0.042(17)
F31D 0.37(5) 0.075(17) 0.21(2) 0.012(13) 0.12(3) 0.09(2)
F31E 0.19(3) 0.26(4) 0.16(2) -0.12(3) 0.025(18) 0.08(2)
F31F 0.093(16) 0.18(2) 0.37(6) -0.12(3) 0.04(2) 0.038(12)
C32 0.075(5) 0.071(6) 0.076(5) -0.003(4) 0.004(4) 0.005(4)
C33 0.098(6) 0.064(5) 0.096(6) -0.008(4) 0.033(5) -0.007(4)
C34 0.089(5) 0.064(6) 0.093(5) 0.009(4) 0.031(4) -0.003(4)
C35 0.135(10) 0.080(9) 0.169(12) 0.033(9) 0.079(10) -0.006(7)
F35A 0.61(8) 0.099(14) 0.35(5) -0.05(2) 0.42(5) -0.07(3)
F35B 0.131(16) 0.49(7) 0.34(4) 0.15(4) 0.131(18) 0.04(2)
F35C 0.28(2) 0.066(11) 0.231(19) 0.061(11) 0.137(17) -0.012(10)
F35D 0.26(4) 0.13(3) 0.66(10) -0.11(4) 0.37(6) -0.08(2)
F35E 0.21(3) 0.39(9) 0.19(4) 0.19(5) 0.11(3) 0.07(4)
F35F 0.113(15) 0.094(15) 0.18(2) 0.005(13) 0.108(14) -0.003(9)
N1 0.066(3) 0.069(4) 0.060(3) -0.007(3) 0.026(3) -0.001(3)
N2 0.091(5) 0.060(4) 0.088(4) -0.004(4) 0.021(4) -0.006(3)
O1 0.078(3) 0.074(3) 0.056(2) 0.003(2) 0.034(2) -0.002(2)
O2 0.085(3) 0.071(4) 0.078(3) 0.012(3) 0.031(3) -0.011(3)
O3 0.062(3) 0.114(5) 0.057(3) 0.003(3) 0.023(2) -0.010(3)
O4 0.059(3) 0.095(4) 0.053(3) 0.002(2) 0.013(2) 0.006(2)
O5 0.053(3) 0.107(5) 0.095(4) -0.001(3) 0.024(3) -0.002(3)
O6 0.079(3) 0.091(4) 0.072(3) 0.001(3) 0.009(3) 0.022(3)
O7 0.083(3) 0.068(4) 0.085(3) -0.006(3) 0.034(3) 0.000(3)
O8 0.067(3) 0.068(4) 0.092(3) 0.010(3) 0.040(3) 0.003(2)
F4 0.071(3) 0.347(11) 0.146(6) -0.107(7) -0.001(4) 0.003(5)
F5 0.080(4) 0.242(10) 0.175(7) -0.010(6) 0.042(4) -0.030(5)
F6 0.090(4) 0.175(7) 0.255(9) -0.050(7) -0.007(5) 0.057(4)
F10 0.232(10) 0.233(11) 0.182(8) 0.108(8) -0.013(7) -0.049(9)
F11 0.259(10) 0.212(9) 0.146(6) 0.047(6) -0.008(6) 0.124(8)
F12 0.367(13) 0.137(6) 0.079(4) 0.010(4) -0.012(6) 0.018(7)
S1 0.159(3) 0.146(3) 0.152(3) -0.017(2) 0.090(2) -0.001(2)
S2 0.1044(17) 0.138(3) 0.125(2) 0.0236(18) 0.0568(16) -0.0167(16)
S3 0.1239(19) 0.0810(17) 0.156(2) 0.0074(16) 0.0865(18) -0.0088(14)
S4 0.1055(16) 0.0828(16) 0.140(2) -0.0016(15) 0.0691(15) 0.0022(12)
S5 0.0813(12) 0.0725(14) 0.1003(14) 0.0090(11) 0.0363(11) 0.0035(10)
S6 0.0781(12) 0.0726(14) 0.1073(15) 0.0061(11) 0.0448(11) 0.0002(10)
S7 0.1001(15) 0.1028(18) 0.0805(12) 0.0246(12) 0.0456(11) 0.0263(12)
S8 0.1038(15) 0.0949(17) 0.0741(12) 0.0164(11) 0.0302(11) -0.0138(12)
Tb1 0.0518(2) 0.0676(3) 0.0550(2) 0.00369(15) 0.01987(15) 0.00044(14)

loop_
_atom_type_symbol
_atom_type_description
_atom_type_scat_dispersion_real
_atom_type_scat_dispersion_imag
_atom_type_scat_source
C C 0.0033 0.0016 'International Tables Vol C Tables 4.2.6.8 and 6.1.1.4'
H H 0.0000 0.0000 'International Tables Vol C Tables 4.2.6.8 and 6.1.1.4'
N N 0.0061 0.0033 'International Tables Vol C Tables 4.2.6.8 and 6.1.1.4'
O O 0.0106 0.0060 'International Tables Vol C Tables 4.2.6.8 and 6.1.1.4'
F F 0.0171 0.0103 'International Tables Vol C Tables 4.2.6.8 and 6.1.1.4'
S S 0.1246 0.1234 'International Tables Vol C Tables 4.2.6.8 and 6.1.1.4'
Tb Tb -0.1723 4.1537 'International Tables Vol C Tables 4.2.6.8 and 6.1.1.4'

loop_
_geom_angle_atom_site_label_1
_geom_angle_atom_site_label_2
_geom_angle_atom_site_label_3
_geom_angle
_geom_angle_site_symmetry_1
_geom_angle_site_symmetry_3
C4 C3 S2 124.9(7) . .
C4 C3 S3 116.3(7) . .
S2 C3 S3 118.5(6) . .
C3 C4 S4 118.6(7) . .
C3 C4 S1 123.6(7) . .
S4 C4 S1 117.7(6) . .
C6 C5 S4 122.0(7) . .
C6 C5 S3 123.4(7) . .
S4 C5 S3 114.4(4) . .
C5 C6 S5 121.5(6) . .
C5 C6 S6 124.9(6) . .
S5 C6 S6 113.6(4) . .
C8 C7 S7 122.2(6) . .
C8 C7 S6 116.9(6) . .
S7 C7 S6 120.4(5) . .
C7 C8 S8 125.0(6) . .
C7 C8 S5 117.0(6) . .
S8 C8 S5 117.4(5) . .
C10 C9 S7 115.4(5) . .
N1 C10 C11 117.5(7) . .
N1 C10 C9 119.1(6) . .
C11 C10 C9 123.2(7) . .
C12 C11 C10 121.8(8) . .
C13 C12 C11 118.1(8) . .
C14 C13 C12 121.8(8) . .
C13 C14 N1 119.3(7) . .
C16 C15 S8 110.4(6) . .
N2 C16 C17 116.8(11) . .
N2 C16 C15 117.1(8) . .
C17 C16 C15 126.0(11) . .
C18 C17 C16 119.0(14) . .
C19 C18 C17 120.5(15) . .
C20 C19 C18 120.1(16) . .
C19 C20 N2 119.6(12) . .
F21A C21 F21C 109.2(14) . .
F21A C21 F21B 109.3(15) . .
F21C C21 F21B 111.1(14) . .
F21A C21 F21E 70.8(15) . .
F21C C21 F21E 45.0(19) . .
F21B C21 F21E 148(2) . .
F21A C21 F21F 37.9(16) . .
F21C C21 F21F 138(2) . .
F21B C21 F21F 74.6(19) . .
F21E C21 F21F 108.1(14) . .
F21A C21 F21D 123(2) . .
F21C C21 F21D 67(2) . .
F21B C21 F21D 44(2) . .
F21E C21 F21D 107.2(12) . .
F21F C21 F21D 105.8(13) . .
F21A C21 C22 117.5(15) . .
F21C C21 C22 109.2(18) . .
F21B C21 C22 100.3(16) . .
F21E C21 C22 108.3(14) . .
F21F C21 C22 110.4(13) . .
F21D C21 C22 116.7(11) . .
O3 C22 C23 127.7(7) . .
O3 C22 C21 113.4(7) . .
C23 C22 C21 118.9(7) . .
C24 C23 C22 120.4(7) . .
O4 C24 C23 127.8(7) . .
O4 C24 C25 114.7(7) . .
C23 C24 C25 117.5(7) . .
F4 C25 F6 110.3(9) . .
F4 C25 F5 103.8(11) . .
F6 C25 F5 103.3(9) . .
F4 C25 C24 115.7(8) . .
F6 C25 C24 112.7(9) . .
F5 C25 C24 110.0(8) . .
F26E C26 F26B 125(2) . .
F26E C26 F26C 43.1(18) . .
F26B C26 F26C 106.7(14) . .
F26E C26 F26A 64.4(17) . .
F26B C26 F26A 107.4(13) . .
F26C C26 F26A 107.0(15) . .
F26E C26 F26F 105.2(14) . .
F26B C26 F26F 72.6(15) . .
F26C C26 F26F 142(2) . .
F26A C26 F26F 43.3(15) . .
F26E C26 F26D 106.4(13) . .
F26B C26 F26D 34.9(17) . .
F26C C26 F26D 74(2) . .
F26A C26 F26D 130(2) . .
F26F C26 F26D 106.1(13) . .
F26E C26 C27 115.0(14) . .
F26B C26 C27 116.9(17) . .
F26C C26 C27 103.1(18) . .
F26A C26 C27 114.9(14) . .
F26F C26 C27 110.6(16) . .
F26D C26 C27 112.8(15) . .
O5 C27 C28 126.5(8) . .
O5 C27 C26 115.9(9) . .
C28 C27 C26 117.6(8) . .
C29 C28 C27 120.5(8) . .
O6 C29 C28 128.3(9) . .
O6 C29 C30 111.7(9) . .
C28 C29 C30 120.0(9) . .
F12 C30 F11 111.0(10) . .
F12 C30 F10 104.3(14) . .
F11 C30 F10 101.7(13) . .
F12 C30 C29 111.7(11) . .
F11 C30 C29 115.1(12) . .
F10 C30 C29 112.1(9) . .
F31E C31 F31A 33(2) . .
F31E C31 F31D 107.1(13) . .
F31A C31 F31D 125(2) . .
F31E C31 F31C 81(2) . .
F31A C31 F31C 106.9(14) . .
F31D C31 F31C 30(3) . .
F31E C31 F31B 133(3) . .
F31A C31 F31B 106.3(14) . .
F31D C31 F31B 78(3) . .
F31C C31 F31B 105.5(15) . .
F31E C31 F31F 107.1(13) . .
F31A C31 F31F 76(2) . .
F31D C31 F31F 104.9(13) . .
F31C C31 F31F 126(3) . .
F31B C31 F31F 33(3) . .
F31E C31 C32 109.1(15) . .
F31A C31 C32 113.6(16) . .
F31D C31 C32 115.6(16) . .
F31C C31 C32 114.3(17) . .
F31B C31 C32 110(2) . .
F31F C31 C32 112.6(16) . .
O7 C32 C33 127.4(8) . .
O7 C32 C31 115.3(8) . .
C33 C32 C31 117.2(8) . .
C34 C33 C32 121.9(8) . .
O8 C34 C33 126.1(8) . .
O8 C34 C35 114.6(7) . .
C33 C34 C35 119.2(8) . .
F35A C35 F35D 133(2) . .
F35A C35 F35F 65.1(16) . .
F35D C35 F35F 107.6(13) . .
F35A C35 F35C 107.0(13) . .
F35D C35 F35C 38(2) . .
F35F C35 F35C 127.4(18) . .
F35A C35 F35E 44.1(15) . .
F35D C35 F35E 108.2(14) . .
F35F C35 F35E 107.2(14) . .
F35C C35 F35E 71.5(18) . .
F35A C35 F35B 108.7(14) . .
F35D C35 F35B 72.0(18) . .
F35F C35 F35B 44.4(16) . .
F35C C35 F35B 106.8(13) . .
F35E C35 F35B 145(2) . .
F35A C35 C34 112.4(14) . .
F35D C35 C34 111.7(16) . .
F35F C35 C34 117.3(12) . .
F35C C35 C34 113.5(12) . .
F35E C35 C34 104.4(17) . .
F35B C35 C34 108.2(15) . .
O1 N1 C10 119.7(5) . .
O1 N1 C14 118.9(6) . .
C10 N1 C14 121.4(6) . .
O2 N2 C16 118.6(7) . .
O2 N2 C20 117.4(8) . .
C16 N2 C20 123.9(9) . .
N1 O1 Tb1 128.9(4) . .
N2 O2 Tb1 129.4(4) . 3_757
C22 O3 Tb1 133.2(5) . .
C24 O4 Tb1 133.7(5) . .
C27 O5 Tb1 132.5(6) . .
C29 O6 Tb1 131.0(5) . .
C32 O7 Tb1 136.4(5) . .
C34 O8 Tb1 134.6(5) . .
C1 S1 C4 101.3(6) . .
C3 S2 C2 101.9(5) . .
C5 S3 C3 94.1(4) . .
C5 S4 C4 94.4(5) . .
C6 S5 C8 95.5(4) . .
C6 S6 C7 94.6(4) . .
C7 S7 C9 105.5(3) . .
C8 S8 C15 100.6(3) . .
O1 Tb1 O2 74.10(17) . 3_757
O1 Tb1 O6 79.16(17) . .
O2 Tb1 O6 109.82(19) 3_757 .
O1 Tb1 O7 144.25(17) . .
O2 Tb1 O7 141.52(19) 3_757 .
O6 Tb1 O7 83.05(19) . .
O1 Tb1 O5 127.76(18) . .
O2 Tb1 O5 76.41(19) 3_757 .
O6 Tb1 O5 71.67(19) . .
O7 Tb1 O5 73.70(19) . .
O1 Tb1 O4 80.32(16) . .
O2 Tb1 O4 91.76(17) 3_757 .
O6 Tb1 O4 144.54(17) . .
O7 Tb1 O4 97.50(17) . .
O5 Tb1 O4 142.69(18) . .
O1 Tb1 O3 135.92(17) . .
O2 Tb1 O3 75.31(18) 3_757 .
O6 Tb1 O3 141.75(17) . .
O7 Tb1 O3 73.21(18) . .
O5 Tb1 O3 73.08(18) . .
O4 Tb1 O3 69.68(16) . .
O1 Tb1 O8 74.80(17) . .
O2 Tb1 O8 147.36(18) 3_757 .
O6 Tb1 O8 73.46(19) . .
O7 Tb1 O8 70.49(18) . .
O5 Tb1 O8 132.17(18) . .
O4 Tb1 O8 73.42(16) . .
O3 Tb1 O8 123.15(18) . .

loop_
_geom_bond_atom_site_label_1
_geom_bond_atom_site_label_2
_geom_bond_distance
_geom_bond_site_symmetry_2
C1 S1 1.71(2) .
C2 S2 1.758(10) .
C3 C4 1.324(13) .
C3 S2 1.741(9) .
C3 S3 1.773(10) .
C4 S4 1.754(10) .
C4 S1 1.775(10) .
C5 C6 1.343(10) .
C5 S4 1.735(9) .
C5 S3 1.772(9) .
C6 S5 1.748(8) .
C6 S6 1.765(8) .
C7 C8 1.341(11) .
C7 S7 1.746(8) .
C7 S6 1.774(7) .
C8 S8 1.729(8) .
C8 S5 1.755(8) .
C9 C10 1.466(9) .
C9 S7 1.802(8) .
C10 N1 1.366(8) .
C10 C11 1.401(10) .
C11 C12 1.369(13) .
C12 C13 1.368(14) .
C13 C14 1.362(11) .
C14 N1 1.374(9) .
C15 C16 1.473(13) .
C15 S8 1.872(9) .
C16 N2 1.337(10) .
C16 C17 1.391(15) .
C17 C18 1.37(2) .
C18 C19 1.36(2) .
C19 C20 1.316(17) .
C20 N2 1.341(11) .
C21 F21A 1.235(14) .
C21 F21C 1.242(14) .
C21 F21B 1.242(15) .
C21 F21E 1.256(14) .
C21 F21F 1.254(13) .
C21 F21D 1.265(13) .
C21 C22 1.555(14) .
C22 O3 1.229(9) .
C22 C23 1.395(11) .
C23 C24 1.356(10) .
C24 O4 1.245(8) .
C24 C25 1.518(12) .
C25 F4 1.259(10) .
C25 F6 1.267(12) .
C25 F5 1.306(12) .
C26 F26E 1.258(15) .
C26 F26B 1.257(13) .
C26 F26C 1.256(15) .
C26 F26A 1.261(14) .
C26 F26F 1.265(15) .
C26 F26D 1.268(14) .
C26 C27 1.525(14) .
C27 O5 1.214(10) .
C27 C28 1.418(13) .
C28 C29 1.395(13) .
C29 O6 1.267(10) .
C29 C30 1.559(14) .
C30 F12 1.244(14) .
C30 F11 1.249(13) .
C30 F10 1.297(14) .
C31 F31E 1.253(15) .
C31 F31A 1.253(15) .
C31 F31D 1.260(14) .
C31 F31C 1.261(16) .
C31 F31B 1.268(16) .
C31 F31F 1.271(15) .
C31 C32 1.546(12) .
C32 O7 1.225(10) .
C32 C33 1.384(11) .
C33 C34 1.386(11) .
C34 O8 1.259(9) .
C34 C35 1.513(13) .
C35 F35A 1.230(13) .
C35 F35D 1.254(14) .
C35 F35F 1.245(14) .
C35 F35C 1.261(13) .
C35 F35E 1.245(15) .
C35 F35B 1.255(14) .
N1 O1 1.317(6) .
N2 O2 1.311(8) .
O1 Tb1 2.326(4) .
O2 Tb1 2.330(5) 3_757
O3 Tb1 2.392(5) .
O4 Tb1 2.388(4) .
O5 Tb1 2.386(5) .
O6 Tb1 2.354(5) .
O7 Tb1 2.364(5) .
O8 Tb1 2.411(5) .
Tb1 O2 2.330(5) 3_757
